data_4306054
loop_
_publ_author_name
'Massimo Casanova'
'Ennio Zangrando'
'Elisabetta Iengo'
'Enzo Alessio'
'Maria Teresa Indelli'
'Franco Scandola'
'Michele Orlandi'

_publ_section_title
;
Structural and Photophysical Characterization of Multichromophoric
Pyridylporphyrin-Rhenium(I) Conjugates
;
_journal_name_full 'Inorganic Chemistry'
_journal_page_first 10407
_journal_page_last 10418
_journal_paper_doi 10.1021/ic800971e
_journal_volume 47
_journal_year 2008
_chemical_formula_moiety 'C56 H37 N7 O3 Re 1+, S O3 C F3 1-'
_chemical_formula_sum 'C57 H37 F3 N7 O6 Re S'
_chemical_formula_weight 1191.20
_chemical_name_systematic
;
 fac-tricarbonyl-(2,2'bipyridine)-(5-(3'pyridyl)-
 -10-15-20-triphenylporphyrine)-rhenium(I)  triflate 
;
_space_group_IT_number 14
_symmetry_cell_setting monoclinic
_symmetry_space_group_name_Hall '-P 2ybc'
_symmetry_space_group_name_H-M 'P 1 21/c 1'
_atom_sites_solution_hydrogens geom
_atom_sites_solution_primary direct
_atom_sites_solution_secondary difmap
_audit_creation_method SHELXL-97
_cell_angle_alpha 90.00
_cell_angle_beta 105.56(3)
_cell_angle_gamma 90.00
_cell_formula_units_Z 4
_cell_length_a 24.461(4)
_cell_length_b 13.716(3)
_cell_length_c 17.318(4)
_cell_measurement_temperature 293(2)
_cell_volume 5597(2)
_computing_cell_refinement 'Denzo (Otwinowski & Minor 1997)'
_computing_data_collection 'Nonius Xpress'
_computing_data_reduction 'Denzo and Scalepack (Otwinowski & Minor 1997)'
_computing_molecular_graphics 'Ortep3/windows (Farrugia,1997)'
_computing_publication_material 'Wingx 1.70.00 (Farrugia, 1999)'
_computing_structure_refinement 'SHELX97 (Sheldrick, 1998)'
_computing_structure_solution 'SHELX97 (Sheldrick, 1998)'
_diffrn_ambient_temperature 293(2)
_diffrn_measured_fraction_theta_full 0.945
_diffrn_measured_fraction_theta_max 0.945
_diffrn_measurement_device_type 'image plate dip1030'
_diffrn_measurement_method 'laser scanner'
_diffrn_radiation_monochromator graphite
_diffrn_radiation_source 'fine-focus sealed tube'
_diffrn_radiation_type MoK\a
_diffrn_radiation_wavelength 0.71073
_diffrn_reflns_av_R_equivalents 0.0705
_diffrn_reflns_av_sigmaI/netI 0.1215
_diffrn_reflns_limit_h_max 27
_diffrn_reflns_limit_h_min -27
_diffrn_reflns_limit_k_max 15
_diffrn_reflns_limit_k_min -15
_diffrn_reflns_limit_l_max 19
_diffrn_reflns_limit_l_min -18
_diffrn_reflns_number 33997
_diffrn_reflns_theta_full 23.36
_diffrn_reflns_theta_max 23.36
_diffrn_reflns_theta_min 1.92
_exptl_absorpt_coefficient_mu 2.272
_exptl_absorpt_correction_T_max 0.7541
_exptl_absorpt_correction_T_min 0.2575
_exptl_absorpt_correction_type refdelf
_exptl_absorpt_process_details
;
Parkin S,Moezzi B & Hope H, (1995) J. Appl. Cryst. 28, 53-56
Cubic fit to sin(theta)/lambda - 24 parameters
;
_exptl_crystal_colour purple
_exptl_crystal_density_diffrn 1.414
_exptl_crystal_density_method 'not measured'
_exptl_crystal_F_000 2376
_refine_diff_density_max 0.360
_refine_diff_density_min -0.668
_refine_diff_density_rms 0.067
_refine_ls_extinction_method none
_refine_ls_goodness_of_fit_ref 0.732
_refine_ls_hydrogen_treatment constr
_refine_ls_matrix_type full
_refine_ls_number_parameters 676
_refine_ls_number_reflns 7689
_refine_ls_number_restraints 0
_refine_ls_restrained_S_all 0.732
_refine_ls_R_factor_all 0.0908
_refine_ls_R_factor_gt 0.0380
_refine_ls_shift/su_max 0.000
_refine_ls_shift/su_mean 0.000
_refine_ls_structure_factor_coef Fsqd
_refine_ls_weighting_details 'calc w=1/[\s^2^(Fo^2^)+(0.0304P)^2^+0.0000P] where P=(Fo^2^+2Fc^2^)/3'
_refine_ls_weighting_scheme calc
_refine_ls_wR_factor_gt 0.0776
_refine_ls_wR_factor_ref 0.0847
_reflns_number_gt 3430
_reflns_number_total 7689
_reflns_threshold_expression >2sigma(I)
_cod_data_source_file ic800971e_si_002_3.cif
_cod_data_source_block 3
_cod_original_sg_symbol_H-M 'P 21/c'
_cod_database_code 4306054

loop_
_symmetry_equiv_pos_as_xyz
'x, y, z'
'-x, y+1/2, -z+1/2'
'-x, -y, -z'
'x, -y-1/2, z-1/2'

loop_
_atom_site_label
_atom_site_type_symbol
_atom_site_fract_x
_atom_site_fract_y
_atom_site_fract_z
_atom_site_U_iso_or_equiv
_atom_site_adp_type
_atom_site_occupancy
_atom_site_symmetry_multiplicity
_atom_site_calc_flag
_atom_site_refinement_flags
_atom_site_disorder_assembly
_atom_site_disorder_group
Re Re 0.444038(13) 0.49592(3) 0.214364(18) 0.07159(13) Uani 1 1 d . . .
C1A C 0.4775(4) 0.4036(6) 0.2892(5) 0.088(3) Uani 1 1 d . . .
C2A C 0.4218(4) 0.5633(6) 0.2916(5) 0.093(3) Uani 1 1 d . . .
C3A C 0.5106(4) 0.5707(6) 0.2392(5) 0.088(3) Uani 1 1 d . . .
O1 O 0.4997(2) 0.3445(4) 0.3388(4) 0.115(2) Uani 1 1 d . . .
O2 O 0.4073(3) 0.6104(5) 0.3405(4) 0.118(2) Uani 1 1 d . . .
O3 O 0.5510(3) 0.6196(4) 0.2564(4) 0.117(2) Uani 1 1 d . . .
N1 N 0.4072(2) 0.5923(5) 0.1155(4) 0.0661(17) Uani 1 1 d . . .
N2 N 0.4591(3) 0.4264(5) 0.1112(4) 0.0773(19) Uani 1 1 d . . .
N3 N 0.3645(3) 0.4100(4) 0.1804(3) 0.0653(16) Uani 1 1 d . . .
N4 N 0.1632(2) 0.6057(4) 0.0329(3) 0.0534(14) Uani 1 1 d . . .
N5 N 0.0627(3) 0.7305(4) -0.0165(3) 0.0533(15) Uani 1 1 d . . .
H5 H 0.0695 0.6729 0.0034 0.064 Uiso 1 1 calc R . .
N6 N 0.0100(2) 0.5995(4) 0.0731(3) 0.0492(14) Uani 1 1 d . . .
N7 N 0.1120(2) 0.4812(4) 0.1271(3) 0.0510(14) Uani 1 1 d . . .
H7 H 0.1002 0.5240 0.0901 0.061 Uiso 1 1 calc R . .
C1 C 0.0802(3) 0.4435(5) 0.1744(4) 0.0525(18) Uani 1 1 d . . .
C2 C 0.1181(3) 0.3794(5) 0.2302(4) 0.0605(19) Uani 1 1 d . . .
H2 H 0.1090 0.3446 0.2712 0.073 Uiso 1 1 calc R . .
C3 C 0.1685(3) 0.3780(5) 0.2135(4) 0.064(2) Uani 1 1 d . . .
H3 H 0.2001 0.3422 0.2406 0.077 Uiso 1 1 calc R . .
C4 C 0.1653(3) 0.4406(5) 0.1476(4) 0.0553(18) Uani 1 1 d . . .
C5 C 0.2078(3) 0.4622(4) 0.1095(4) 0.0507(18) Uani 1 1 d . . .
C6 C 0.2042(3) 0.5349(5) 0.0525(4) 0.0548(19) Uani 1 1 d . . .
C7 C 0.2451(3) 0.5514(5) 0.0066(4) 0.065(2) Uani 1 1 d . . .
H7A H 0.2769 0.5133 0.0083 0.078 Uiso 1 1 calc R . .
C8 C 0.2294(3) 0.6290(5) -0.0377(4) 0.065(2) Uani 1 1 d . . .
H8 H 0.2472 0.6554 -0.0740 0.078 Uiso 1 1 calc R . .
C9 C 0.1796(3) 0.6657(5) -0.0195(4) 0.0556(18) Uani 1 1 d . . .
C10 C 0.1529(3) 0.7524(5) -0.0509(4) 0.0573(19) Uani 1 1 d . . .
C11 C 0.1004(3) 0.7837(5) -0.0454(4) 0.0568(19) Uani 1 1 d . . .
C12 C 0.0723(3) 0.8746(5) -0.0706(4) 0.065(2) Uani 1 1 d . . .
H12 H 0.0874 0.9266 -0.0925 0.078 Uiso 1 1 calc R . .
C13 C 0.0196(3) 0.8726(5) -0.0572(4) 0.064(2) Uani 1 1 d . . .
H13 H -0.0070 0.9226 -0.0684 0.077 Uiso 1 1 calc R . .
C14 C 0.0128(3) 0.7800(5) -0.0230(3) 0.0486(19) Uani 1 1 d . . .
C15 C -0.0345(3) 0.7453(5) -0.0021(3) 0.0487(18) Uani 1 1 d . . .
C16 C -0.0357(3) 0.6567(5) 0.0393(4) 0.0516(18) Uani 1 1 d . . .
C17 C -0.0859(3) 0.6187(5) 0.0554(4) 0.0598(19) Uani 1 1 d . . .
H17 H -0.1224 0.6436 0.0368 0.072 Uiso 1 1 calc R . .
C18 C -0.0703(3) 0.5403(5) 0.1023(4) 0.059(2) Uani 1 1 d . . .
H18 H -0.0936 0.5003 0.1230 0.071 Uiso 1 1 calc R . .
C19 C -0.0098(3) 0.5304(4) 0.1142(4) 0.0507(19) Uani 1 1 d . . .
C20 C 0.0234(3) 0.4625(4) 0.1684(4) 0.0491(18) Uani 1 1 d . . .
C21 C 0.3876(3) 0.6810(6) 0.1227(5) 0.073(2) Uani 1 1 d . . .
H21 H 0.3870 0.7021 0.1735 0.088 Uiso 1 1 calc R . .
C22 C 0.3679(3) 0.7438(6) 0.0588(6) 0.082(2) Uani 1 1 d . . .
H22 H 0.3559 0.8066 0.0663 0.098 Uiso 1 1 calc R . .
C23 C 0.3666(3) 0.7105(6) -0.0149(5) 0.079(2) Uani 1 1 d . . .
H23 H 0.3528 0.7505 -0.0592 0.095 Uiso 1 1 calc R . .
C24 C 0.3855(3) 0.6188(7) -0.0258(5) 0.076(2) Uani 1 1 d . . .
H24 H 0.3846 0.5965 -0.0768 0.091 Uiso 1 1 calc R . .
C25 C 0.4061(3) 0.5592(7) 0.0415(5) 0.065(2) Uani 1 1 d . . .
C26 C 0.4326(3) 0.4652(6) 0.0369(6) 0.073(2) Uani 1 1 d . . .
C27 C 0.4338(4) 0.4189(7) -0.0332(5) 0.089(3) Uani 1 1 d . . .
H27 H 0.4147 0.4454 -0.0825 0.107 Uiso 1 1 calc R . .
C28 C 0.4631(4) 0.3335(8) -0.0296(6) 0.099(3) Uani 1 1 d . . .
H28 H 0.4640 0.3025 -0.0770 0.119 Uiso 1 1 calc R . .
C29 C 0.4914(4) 0.2924(7) 0.0423(8) 0.104(3) Uani 1 1 d . . .
H29 H 0.5116 0.2346 0.0455 0.125 Uiso 1 1 calc R . .
C30 C 0.4875(3) 0.3437(7) 0.1102(6) 0.089(3) Uani 1 1 d . . .
H30 H 0.5066 0.3176 0.1596 0.107 Uiso 1 1 calc R . .
C31 C 0.2613(3) 0.4046(5) 0.1341(4) 0.0587(19) Uani 1 1 d . . .
C32 C 0.3129(3) 0.4542(5) 0.1596(4) 0.062(2) Uani 1 1 d . . .
H32 H 0.3119 0.5218 0.1626 0.074 Uiso 1 1 calc R . .
C33 C 0.3645(3) 0.3140(6) 0.1786(4) 0.080(2) Uani 1 1 d . . .
H33 H 0.3991 0.2816 0.1939 0.096 Uiso 1 1 calc R . .
C34 C 0.3157(4) 0.2593(5) 0.1552(5) 0.085(2) Uani 1 1 d . . .
H34 H 0.3180 0.1916 0.1548 0.103 Uiso 1 1 calc R . .
C35 C 0.2627(3) 0.3044(5) 0.1320(4) 0.071(2) Uani 1 1 d . . .
H35 H 0.2295 0.2681 0.1158 0.085 Uiso 1 1 calc R . .
C36 C 0.1850(3) 0.8180(5) -0.0913(5) 0.063(2) Uani 1 1 d . . .
C37 C 0.2308(4) 0.8697(6) -0.0465(5) 0.085(2) Uani 1 1 d . . .
H37 H 0.2399 0.8660 0.0091 0.103 Uiso 1 1 calc R . .
C38 C 0.2637(3) 0.9274(6) -0.0825(7) 0.098(3) Uani 1 1 d . . .
H38 H 0.2947 0.9616 -0.0516 0.118 Uiso 1 1 calc R . .
C39 C 0.2493(4) 0.9327(7) -0.1653(7) 0.097(3) Uani 1 1 d . . .
H39 H 0.2703 0.9719 -0.1905 0.117 Uiso 1 1 calc R . .
C40 C 0.2055(4) 0.8819(7) -0.2088(5) 0.102(3) Uani 1 1 d . . .
H40 H 0.1972 0.8833 -0.2644 0.123 Uiso 1 1 calc R . .
C41 C 0.1729(3) 0.8283(5) -0.1729(5) 0.084(3) Uani 1 1 d . . .
H41 H 0.1410 0.7972 -0.2048 0.101 Uiso 1 1 calc R . .
C42 C -0.0857(3) 0.8092(5) -0.0206(4) 0.0516(18) Uani 1 1 d . . .
C43 C -0.1120(3) 0.8389(5) -0.0973(4) 0.068(2) Uani 1 1 d . . .
H43 H -0.0981 0.8193 -0.1398 0.081 Uiso 1 1 calc R . .
C44 C -0.1591(4) 0.8982(5) -0.1106(5) 0.074(2) Uani 1 1 d . . .
H44 H -0.1759 0.9198 -0.1624 0.088 Uiso 1 1 calc R . .
C45 C -0.1813(3) 0.9257(5) -0.0513(6) 0.081(2) Uani 1 1 d . . .
H45 H -0.2143 0.9630 -0.0626 0.097 Uiso 1 1 calc R . .
C46 C -0.1555(4) 0.8989(6) 0.0260(6) 0.087(3) Uani 1 1 d . . .
H46 H -0.1701 0.9189 0.0678 0.104 Uiso 1 1 calc R . .
C47 C -0.1073(3) 0.8412(5) 0.0409(4) 0.069(2) Uani 1 1 d . . .
H47 H -0.0891 0.8237 0.0933 0.083 Uiso 1 1 calc R . .
C48 C -0.0040(3) 0.4073(5) 0.2228(4) 0.0535(18) Uani 1 1 d . . .
C49 C -0.0053(3) 0.3055(5) 0.2233(4) 0.0604(19) Uani 1 1 d . . .
H49 H 0.0117 0.2710 0.1897 0.073 Uiso 1 1 calc R . .
C50 C -0.0314(3) 0.2553(5) 0.2729(4) 0.066(2) Uani 1 1 d . . .
H50 H -0.0313 0.1875 0.2738 0.079 Uiso 1 1 calc R . .
C51 C -0.0577(3) 0.3079(7) 0.3213(4) 0.071(2) Uani 1 1 d . . .
H51 H -0.0757 0.2748 0.3544 0.085 Uiso 1 1 calc R . .
C52 C -0.0575(3) 0.4055(6) 0.3212(4) 0.068(2) Uani 1 1 d . . .
H52 H -0.0756 0.4392 0.3538 0.081 Uiso 1 1 calc R . .
C53 C -0.0307(3) 0.4566(5) 0.2730(4) 0.062(2) Uani 1 1 d . . .
H53 H -0.0305 0.5244 0.2740 0.075 Uiso 1 1 calc R . .
S1 S 0.34258(13) 0.9361(2) 0.22637(17) 0.1042(8) Uani 1 1 d . . .
O4 O 0.3292(3) 0.9713(5) 0.1468(4) 0.174(3) Uani 1 1 d . . .
O5 O 0.3442(4) 1.0030(5) 0.2875(5) 0.192(3) Uani 1 1 d . . .
O6 O 0.3879(3) 0.8723(6) 0.2481(5) 0.175(3) Uani 1 1 d . . .
C54 C 0.2843(5) 0.8568(9) 0.2290(7) 0.120(4) Uani 1 1 d . . .
F1 F 0.2357(3) 0.8979(6) 0.2088(6) 0.233(4) Uani 1 1 d . . .
F2 F 0.2892(3) 0.8192(5) 0.2963(4) 0.199(4) Uani 1 1 d . . .
F3 F 0.2777(3) 0.7842(5) 0.1769(4) 0.175(3) Uani 1 1 d . . .

loop_
_atom_site_aniso_label
_atom_site_aniso_U_11
_atom_site_aniso_U_22
_atom_site_aniso_U_33
_atom_site_aniso_U_23
_atom_site_aniso_U_13
_atom_site_aniso_U_12
Re 0.05580(19) 0.0679(2) 0.0883(2) 0.0059(2) 0.01460(14) 0.0041(2)
C1A 0.076(7) 0.082(7) 0.108(7) 0.006(5) 0.027(5) 0.003(5)
C2A 0.094(7) 0.062(6) 0.116(7) -0.025(5) 0.016(6) 0.022(5)
C3A 0.091(8) 0.059(6) 0.111(7) -0.009(5) 0.024(6) -0.002(5)
O1 0.088(5) 0.117(5) 0.139(5) 0.040(4) 0.030(4) 0.019(4)
O2 0.118(6) 0.114(5) 0.114(5) -0.008(4) 0.018(4) 0.024(4)
O3 0.089(5) 0.096(5) 0.150(5) -0.006(4) 0.005(4) -0.019(4)
N1 0.057(4) 0.054(5) 0.089(5) -0.005(4) 0.023(4) -0.005(3)
N2 0.039(4) 0.048(4) 0.146(7) 0.004(4) 0.026(4) 0.001(3)
N3 0.072(5) 0.043(4) 0.084(4) 0.007(3) 0.025(3) 0.006(3)
N4 0.051(4) 0.045(4) 0.065(4) 0.008(3) 0.017(3) 0.000(3)
N5 0.055(4) 0.049(4) 0.056(3) 0.009(3) 0.017(3) 0.003(4)
N6 0.053(4) 0.048(4) 0.048(3) 0.003(3) 0.017(3) 0.000(3)
N7 0.053(4) 0.049(4) 0.055(3) 0.014(3) 0.022(3) 0.008(3)
C1 0.064(6) 0.049(4) 0.047(4) 0.003(3) 0.019(4) -0.002(4)
C2 0.056(5) 0.059(5) 0.066(5) 0.022(4) 0.015(4) -0.003(4)
C3 0.049(5) 0.057(5) 0.092(6) 0.013(4) 0.029(4) 0.008(4)
C4 0.058(6) 0.043(4) 0.067(5) 0.009(4) 0.021(4) 0.000(4)
C5 0.039(5) 0.050(5) 0.066(5) -0.001(3) 0.019(4) -0.003(3)
C6 0.044(5) 0.058(6) 0.066(5) 0.007(4) 0.020(4) -0.009(4)
C7 0.045(5) 0.073(6) 0.079(5) 0.013(4) 0.023(4) 0.011(4)
C8 0.058(6) 0.063(5) 0.080(5) 0.015(4) 0.028(4) 0.008(4)
C9 0.039(5) 0.051(5) 0.079(5) 0.004(4) 0.019(4) 0.002(4)
C10 0.050(5) 0.057(5) 0.069(5) 0.002(4) 0.022(4) -0.011(4)
C11 0.061(6) 0.047(5) 0.065(5) 0.006(4) 0.020(4) 0.001(4)
C12 0.065(6) 0.050(5) 0.075(5) 0.013(4) 0.012(4) -0.010(4)
C13 0.062(6) 0.051(5) 0.077(5) 0.008(4) 0.014(4) 0.006(4)
C14 0.051(6) 0.049(5) 0.043(4) 0.002(3) 0.008(4) 0.008(4)
C15 0.040(5) 0.057(5) 0.048(4) -0.003(3) 0.012(4) 0.002(4)
C16 0.048(5) 0.060(5) 0.049(4) -0.002(4) 0.017(4) -0.005(4)
C17 0.044(5) 0.069(5) 0.064(5) 0.005(4) 0.012(4) 0.003(4)
C18 0.062(6) 0.065(6) 0.051(4) 0.006(3) 0.016(4) -0.012(4)
C19 0.043(5) 0.051(5) 0.062(5) -0.007(3) 0.021(4) -0.008(4)
C20 0.053(5) 0.046(5) 0.057(4) 0.005(3) 0.029(4) 0.001(4)
C21 0.055(6) 0.068(6) 0.095(6) 0.005(5) 0.016(5) -0.003(5)
C22 0.066(6) 0.071(6) 0.102(7) -0.003(6) 0.010(5) 0.000(5)
C23 0.065(6) 0.074(7) 0.096(7) 0.018(5) 0.015(5) 0.002(5)
C24 0.057(6) 0.093(7) 0.083(6) -0.006(5) 0.027(5) -0.011(5)
C25 0.038(5) 0.076(7) 0.080(6) -0.002(6) 0.014(4) -0.017(4)
C26 0.054(6) 0.067(7) 0.100(7) -0.002(5) 0.027(5) -0.004(4)
C27 0.089(7) 0.080(7) 0.101(7) -0.021(6) 0.031(5) -0.010(6)
C28 0.088(8) 0.092(9) 0.130(9) -0.027(7) 0.052(7) -0.013(6)
C29 0.083(7) 0.078(7) 0.159(10) -0.018(8) 0.043(7) 0.010(6)
C30 0.058(6) 0.084(7) 0.131(8) 0.003(6) 0.034(5) -0.010(5)
C31 0.044(5) 0.051(5) 0.086(5) 0.007(4) 0.025(4) -0.006(4)
C32 0.054(5) 0.048(5) 0.086(5) 0.016(4) 0.024(4) 0.019(4)
C33 0.050(6) 0.059(6) 0.141(7) 0.010(5) 0.043(5) 0.015(5)
C34 0.076(7) 0.047(5) 0.141(7) 0.015(5) 0.044(6) 0.006(5)
C35 0.063(6) 0.050(6) 0.103(6) 0.005(4) 0.026(5) -0.005(4)
C36 0.043(5) 0.066(5) 0.082(6) 0.011(4) 0.020(4) 0.003(4)
C37 0.090(7) 0.075(6) 0.097(6) 0.013(5) 0.036(6) -0.008(5)
C38 0.060(6) 0.076(6) 0.160(9) 0.020(6) 0.032(6) -0.018(5)
C39 0.075(8) 0.100(7) 0.129(9) 0.060(7) 0.050(7) 0.014(6)
C40 0.101(9) 0.120(9) 0.082(7) 0.048(6) 0.018(6) -0.002(6)
C41 0.080(6) 0.098(7) 0.069(6) 0.032(5) 0.011(5) -0.013(5)
C42 0.044(5) 0.050(5) 0.062(5) 0.000(4) 0.017(4) -0.002(4)
C43 0.059(6) 0.066(6) 0.078(6) 0.008(4) 0.017(4) 0.007(4)
C44 0.075(7) 0.062(6) 0.079(6) 0.018(4) 0.013(5) 0.009(5)
C45 0.052(6) 0.058(6) 0.130(8) 0.008(6) 0.018(6) 0.015(4)
C46 0.071(7) 0.079(7) 0.123(8) -0.002(5) 0.049(6) 0.017(5)
C47 0.067(6) 0.071(6) 0.070(5) 0.006(4) 0.022(5) 0.006(5)
C48 0.045(5) 0.053(5) 0.059(4) 0.004(4) 0.008(4) 0.002(4)
C49 0.066(5) 0.052(5) 0.066(5) -0.002(4) 0.022(4) 0.001(4)
C50 0.071(6) 0.058(5) 0.068(5) 0.021(4) 0.019(4) -0.005(4)
C51 0.059(6) 0.094(7) 0.061(5) 0.012(5) 0.019(4) -0.016(5)
C52 0.075(6) 0.074(6) 0.063(5) -0.001(4) 0.033(4) -0.003(5)
C53 0.064(5) 0.050(5) 0.078(5) -0.005(4) 0.028(4) 0.001(4)
S1 0.101(2) 0.104(2) 0.107(2) -0.0088(18) 0.0275(18) -0.0084(18)
O4 0.177(7) 0.227(8) 0.108(5) 0.069(5) 0.019(4) -0.065(6)
O5 0.279(10) 0.139(6) 0.192(7) -0.085(6) 0.120(7) -0.074(7)
O6 0.075(5) 0.194(8) 0.240(8) -0.016(6) 0.011(5) 0.023(5)
C54 0.119(11) 0.118(10) 0.111(9) 0.027(7) 0.011(8) 0.018(9)
F1 0.109(6) 0.214(8) 0.374(11) 0.062(8) 0.064(7) 0.038(6)
F2 0.238(8) 0.245(8) 0.100(5) 0.030(5) 0.021(5) -0.107(6)
F3 0.165(7) 0.185(7) 0.189(6) -0.050(5) 0.071(5) -0.069(5)

loop_
_atom_type_symbol
_atom_type_description
_atom_type_scat_dispersion_real
_atom_type_scat_dispersion_imag
_atom_type_scat_source
C C 0.0033 0.0016 'International Tables Vol C Tables 4.2.6.8 and 6.1.1.4'
H H 0.0000 0.0000 'International Tables Vol C Tables 4.2.6.8 and 6.1.1.4'
N N 0.0061 0.0033 'International Tables Vol C Tables 4.2.6.8 and 6.1.1.4'
O O 0.0106 0.0060 'International Tables Vol C Tables 4.2.6.8 and 6.1.1.4'
S S 0.1246 0.1234 'International Tables Vol C Tables 4.2.6.8 and 6.1.1.4'
Re Re -1.0185 7.2310 'International Tables Vol C Tables 4.2.6.8 and 6.1.1.4'
F F 0.0171 0.0103 'International Tables Vol C Tables 4.2.6.8 and 6.1.1.4'

loop_
_geom_angle_atom_site_label_1
_geom_angle_atom_site_label_2
_geom_angle_atom_site_label_3
_geom_angle
_geom_angle_site_symmetry_1
_geom_angle_site_symmetry_3
_geom_angle_publ_flag
C2A Re C1A 89.8(4) . . ?
C2A Re C3A 88.1(4) . . ?
C1A Re C3A 91.2(4) . . ?
C2A Re N2 171.2(3) . . ?
C1A Re N2 97.9(3) . . ?
C3A Re N2 95.9(3) . . ?
C2A Re N1 97.4(3) . . ?
C1A Re N1 172.8(3) . . ?
C3A Re N1 89.9(3) . . ?
N2 Re N1 74.9(3) . . ?
C2A Re N3 92.9(3) . . ?
C1A Re N3 90.8(3) . . ?
C3A Re N3 177.8(3) . . ?
N2 Re N3 82.9(2) . . ?
N1 Re N3 88.0(2) . . ?
O1 C1A Re 179.0(8) . . ?
O2 C2A Re 177.6(8) . . ?
O3 C3A Re 177.3(8) . . ?
C21 N1 C25 118.8(7) . . ?
C21 N1 Re 124.8(6) . . ?
C25 N1 Re 116.3(6) . . ?
C30 N2 C26 115.6(8) . . ?
C30 N2 Re 126.6(7) . . ?
C26 N2 Re 117.6(6) . . ?
C33 N3 C32 116.4(6) . . ?
C33 N3 Re 122.2(5) . . ?
C32 N3 Re 121.4(5) . . ?
C9 N4 C6 105.3(6) . . ?
C11 N5 C14 112.1(6) . . ?
C19 N6 C16 105.2(6) . . ?
C1 N7 C4 110.0(5) . . ?
N7 C1 C20 126.8(6) . . ?
N7 C1 C2 105.3(6) . . ?
C20 C1 C2 127.9(6) . . ?
C3 C2 C1 109.0(6) . . ?
C2 C3 C4 108.1(6) . . ?
N7 C4 C5 124.3(6) . . ?
N7 C4 C3 107.3(6) . . ?
C5 C4 C3 128.3(7) . . ?
C6 C5 C4 124.9(6) . . ?
C6 C5 C31 117.8(6) . . ?
C4 C5 C31 117.3(6) . . ?
N4 C6 C5 125.9(6) . . ?
N4 C6 C7 108.7(6) . . ?
C5 C6 C7 125.4(7) . . ?
C8 C7 C6 108.0(6) . . ?
C7 C8 C9 107.0(7) . . ?
N4 C9 C10 125.7(7) . . ?
N4 C9 C8 110.8(6) . . ?
C10 C9 C8 123.4(7) . . ?
C11 C10 C9 125.7(6) . . ?
C11 C10 C36 117.6(7) . . ?
C9 C10 C36 116.7(7) . . ?
N5 C11 C10 126.1(7) . . ?
N5 C11 C12 105.0(6) . . ?
C10 C11 C12 128.9(7) . . ?
C13 C12 C11 109.1(6) . . ?
C12 C13 C14 107.8(6) . . ?
N5 C14 C15 126.5(7) . . ?
N5 C14 C13 105.9(6) . . ?
C15 C14 C13 127.6(7) . . ?
C14 C15 C16 123.9(7) . . ?
C14 C15 C42 117.0(6) . . ?
C16 C15 C42 119.0(7) . . ?
N6 C16 C15 126.0(7) . . ?
N6 C16 C17 110.8(6) . . ?
C15 C16 C17 123.1(7) . . ?
C18 C17 C16 106.9(6) . . ?
C17 C18 C19 106.0(6) . . ?
N6 C19 C20 126.0(6) . . ?
N6 C19 C18 111.0(6) . . ?
C20 C19 C18 122.7(6) . . ?
C1 C20 C19 124.0(6) . . ?
C1 C20 C48 117.7(6) . . ?
C19 C20 C48 118.3(6) . . ?
N1 C21 C22 123.6(8) . . ?
C23 C22 C21 117.4(8) . . ?
C22 C23 C24 121.2(8) . . ?
C23 C24 C25 118.7(8) . . ?
N1 C25 C24 120.2(8) . . ?
N1 C25 C26 116.9(8) . . ?
C24 C25 C26 122.5(9) . . ?
C27 C26 N2 121.8(8) . . ?
C27 C26 C25 124.9(9) . . ?
N2 C26 C25 113.3(8) . . ?
C28 C27 C26 119.3(9) . . ?
C27 C28 C29 121.6(9) . . ?
C28 C29 C30 115.2(9) . . ?
N2 C30 C29 126.4(9) . . ?
C35 C31 C32 117.9(7) . . ?
C35 C31 C5 123.3(7) . . ?
C32 C31 C5 118.8(6) . . ?
N3 C32 C31 124.3(7) . . ?
N3 C33 C34 123.1(7) . . ?
C33 C34 C35 120.6(7) . . ?
C31 C35 C34 117.7(7) . . ?
C41 C36 C37 116.6(7) . . ?
C41 C36 C10 123.4(7) . . ?
C37 C36 C10 119.9(7) . . ?
C36 C37 C38 121.5(8) . . ?
C39 C38 C37 118.5(8) . . ?
C40 C39 C38 120.2(9) . . ?
C39 C40 C41 120.6(9) . . ?
C40 C41 C36 122.5(8) . . ?
C43 C42 C47 118.3(7) . . ?
C43 C42 C15 122.1(6) . . ?
C47 C42 C15 119.6(6) . . ?
C42 C43 C44 119.4(7) . . ?
C45 C44 C43 122.1(7) . . ?
C44 C45 C46 119.9(8) . . ?
C45 C46 C47 118.8(8) . . ?
C42 C47 C46 121.4(7) . . ?
C53 C48 C49 117.8(6) . . ?
C53 C48 C20 120.7(6) . . ?
C49 C48 C20 121.4(6) . . ?
C50 C49 C48 121.0(7) . . ?
C49 C50 C51 118.8(7) . . ?
C52 C51 C50 121.2(7) . . ?
C51 C52 C53 120.6(7) . . ?
C52 C53 C48 120.5(7) . . ?
O6 S1 O5 110.6(5) . . ?
O6 S1 O4 116.2(5) . . ?
O5 S1 O4 117.9(5) . . ?
O6 S1 C54 101.1(5) . . ?
O5 S1 C54 103.9(6) . . ?
O4 S1 C54 104.6(5) . . ?
F2 C54 F1 106.7(12) . . ?
F2 C54 F3 106.7(11) . . ?
F1 C54 F3 102.2(10) . . ?
F2 C54 S1 113.2(9) . . ?
F1 C54 S1 114.3(9) . . ?
F3 C54 S1 112.9(9) . . ?

loop_
_geom_bond_atom_site_label_1
_geom_bond_atom_site_label_2
_geom_bond_distance
_geom_bond_site_symmetry_2
_geom_bond_publ_flag
Re C2A 1.824(9) . ?
Re C1A 1.840(9) . ?
Re C3A 1.873(9) . ?
Re N2 2.143(7) . ?
Re N1 2.160(6) . ?
Re N3 2.215(6) . ?
C1A O1 1.199(8) . ?
C2A O2 1.193(8) . ?
C3A O3 1.165(8) . ?
N1 C21 1.326(8) . ?
N1 C25 1.352(8) . ?
N2 C30 1.333(9) . ?
N2 C26 1.381(9) . ?
N3 C33 1.318(8) . ?
N3 C32 1.358(7) . ?
N4 C9 1.363(7) . ?
N4 C6 1.372(7) . ?
N5 C11 1.371(8) . ?
N5 C14 1.374(7) . ?
N6 C19 1.350(7) . ?
N6 C16 1.362(7) . ?
N7 C1 1.373(7) . ?
N7 C4 1.374(7) . ?
C1 C20 1.388(8) . ?
C1 C2 1.444(8) . ?
C2 C3 1.340(8) . ?
C3 C4 1.413(8) . ?
C4 C5 1.405(8) . ?
C5 C6 1.390(8) . ?
C5 C31 1.490(8) . ?
C6 C7 1.453(8) . ?
C7 C8 1.308(8) . ?
C8 C9 1.428(8) . ?
C9 C10 1.395(8) . ?
C10 C11 1.382(9) . ?
C10 C36 1.487(9) . ?
C11 C12 1.435(8) . ?
C12 C13 1.369(8) . ?
C13 C14 1.431(8) . ?
C14 C15 1.388(9) . ?
C15 C16 1.414(8) . ?
C15 C42 1.490(9) . ?
C16 C17 1.429(8) . ?
C17 C18 1.340(7) . ?
C18 C19 1.445(8) . ?
C19 C20 1.414(8) . ?
C20 C48 1.501(8) . ?
C21 C22 1.384(9) . ?
C22 C23 1.348(9) . ?
C23 C24 1.370(9) . ?
C24 C25 1.402(9) . ?
C25 C26 1.455(10) . ?
C26 C27 1.378(9) . ?
C27 C28 1.367(10) . ?
C28 C29 1.371(11) . ?
C29 C30 1.395(10) . ?
C31 C35 1.375(8) . ?
C31 C32 1.398(8) . ?
C33 C34 1.376(9) . ?
C34 C35 1.393(9) . ?
C36 C41 1.370(8) . ?
C36 C37 1.375(9) . ?
C37 C38 1.388(9) . ?
C38 C39 1.384(10) . ?
C39 C40 1.329(10) . ?
C40 C41 1.352(9) . ?
C42 C43 1.373(8) . ?
C42 C47 1.381(8) . ?
C43 C44 1.378(9) . ?
C44 C45 1.339(9) . ?
C45 C46 1.368(9) . ?
C46 C47 1.386(9) . ?
C48 C53 1.392(8) . ?
C48 C49 1.397(8) . ?
C49 C50 1.384(8) . ?
C50 C51 1.388(9) . ?
C51 C52 1.338(8) . ?
C52 C53 1.383(8) . ?
S1 O6 1.383(7) . ?
S1 O5 1.392(6) . ?
S1 O4 1.413(6) . ?
S1 C54 1.803(12) . ?
C54 F2 1.252(10) . ?
C54 F1 1.278(11) . ?
C54 F3 1.324(12) . ?

loop_
_geom_torsion_atom_site_label_1
_geom_torsion_atom_site_label_2
_geom_torsion_atom_site_label_3
_geom_torsion_atom_site_label_4
_geom_torsion
_geom_torsion_site_symmetry_1
_geom_torsion_site_symmetry_2
_geom_torsion_site_symmetry_3
_geom_torsion_site_symmetry_4
_geom_torsion_publ_flag
C2A Re C1A O1 -46(47) . . . . ?
C3A Re C1A O1 42(47) . . . . ?
N2 Re C1A O1 138(47) . . . . ?
N1 Re C1A O1 141(46) . . . . ?
N3 Re C1A O1 -139(47) . . . . ?
C1A Re C2A O2 152(20) . . . . ?
C3A Re C2A O2 61(20) . . . . ?
N2 Re C2A O2 -56(21) . . . . ?
N1 Re C2A O2 -29(20) . . . . ?
N3 Re C2A O2 -117(20) . . . . ?
C2A Re C3A O3 -11(19) . . . . ?
C1A Re C3A O3 -101(19) . . . . ?
N2 Re C3A O3 161(19) . . . . ?
N1 Re C3A O3 86(19) . . . . ?
N3 Re C3A O3 104(19) . . . . ?
C2A Re N1 C21 12.7(6) . . . . ?
C1A Re N1 C21 -174(2) . . . . ?
C3A Re N1 C21 -75.3(6) . . . . ?
N2 Re N1 C21 -171.4(6) . . . . ?
N3 Re N1 C21 105.4(6) . . . . ?
C2A Re N1 C25 -169.2(5) . . . . ?
C1A Re N1 C25 4(3) . . . . ?
C3A Re N1 C25 102.7(5) . . . . ?
N2 Re N1 C25 6.6(5) . . . . ?
N3 Re N1 C25 -76.6(5) . . . . ?
C2A Re N2 C30 -155(2) . . . . ?
C1A Re N2 C30 -3.1(6) . . . . ?
C3A Re N2 C30 88.9(6) . . . . ?
N1 Re N2 C30 177.2(6) . . . . ?
N3 Re N2 C30 -93.0(6) . . . . ?
C2A Re N2 C26 19(2) . . . . ?
C1A Re N2 C26 170.5(5) . . . . ?
C3A Re N2 C26 -97.5(5) . . . . ?
N1 Re N2 C26 -9.2(5) . . . . ?
N3 Re N2 C26 80.6(5) . . . . ?
C2A Re N3 C33 -126.1(6) . . . . ?
C1A Re N3 C33 -36.3(6) . . . . ?
C3A Re N3 C33 118(8) . . . . ?
N2 Re N3 C33 61.6(6) . . . . ?
N1 Re N3 C33 136.6(6) . . . . ?
C2A Re N3 C32 54.4(5) . . . . ?
C1A Re N3 C32 144.2(5) . . . . ?
C3A Re N3 C32 -61(8) . . . . ?
N2 Re N3 C32 -117.9(5) . . . . ?
N1 Re N3 C32 -42.9(5) . . . . ?
C4 N7 C1 C20 -175.9(6) . . . . ?
C4 N7 C1 C2 3.2(7) . . . . ?
N7 C1 C2 C3 -2.1(7) . . . . ?
C20 C1 C2 C3 177.0(6) . . . . ?
C1 C2 C3 C4 0.3(8) . . . . ?
C1 N7 C4 C5 178.7(6) . . . . ?
C1 N7 C4 C3 -3.0(7) . . . . ?
C2 C3 C4 N7 1.6(8) . . . . ?
C2 C3 C4 C5 179.8(6) . . . . ?
N7 C4 C5 C6 7.7(10) . . . . ?
C3 C4 C5 C6 -170.2(6) . . . . ?
N7 C4 C5 C31 -174.3(6) . . . . ?
C3 C4 C5 C31 7.8(10) . . . . ?
C9 N4 C6 C5 174.4(6) . . . . ?
C9 N4 C6 C7 -2.9(7) . . . . ?
C4 C5 C6 N4 10.0(10) . . . . ?
C31 C5 C6 N4 -168.0(6) . . . . ?
C4 C5 C6 C7 -173.1(6) . . . . ?
C31 C5 C6 C7 8.9(10) . . . . ?
N4 C6 C7 C8 0.7(8) . . . . ?
C5 C6 C7 C8 -176.6(6) . . . . ?
C6 C7 C8 C9 1.7(8) . . . . ?
C6 N4 C9 C10 -174.7(6) . . . . ?
C6 N4 C9 C8 4.0(7) . . . . ?
C7 C8 C9 N4 -3.7(8) . . . . ?
C7 C8 C9 C10 175.1(6) . . . . ?
N4 C9 C10 C11 -11.8(11) . . . . ?
C8 C9 C10 C11 169.6(6) . . . . ?
N4 C9 C10 C36 165.9(6) . . . . ?
C8 C9 C10 C36 -12.7(10) . . . . ?
C14 N5 C11 C10 -176.5(6) . . . . ?
C14 N5 C11 C12 1.2(7) . . . . ?
C9 C10 C11 N5 -8.0(11) . . . . ?
C36 C10 C11 N5 174.3(6) . . . . ?
C9 C10 C11 C12 174.8(6) . . . . ?
C36 C10 C11 C12 -3.0(11) . . . . ?
N5 C11 C12 C13 -0.7(7) . . . . ?
C10 C11 C12 C13 176.9(7) . . . . ?
C11 C12 C13 C14 0.0(8) . . . . ?
C11 N5 C14 C15 177.5(6) . . . . ?
C11 N5 C14 C13 -1.2(7) . . . . ?
C12 C13 C14 N5 0.7(7) . . . . ?
C12 C13 C14 C15 -178.0(6) . . . . ?
N5 C14 C15 C16 8.5(10) . . . . ?
C13 C14 C15 C16 -173.0(6) . . . . ?
N5 C14 C15 C42 -175.2(5) . . . . ?
C13 C14 C15 C42 3.3(10) . . . . ?
C19 N6 C16 C15 172.5(6) . . . . ?
C19 N6 C16 C17 -3.9(7) . . . . ?
C14 C15 C16 N6 8.7(10) . . . . ?
C42 C15 C16 N6 -167.5(6) . . . . ?
C14 C15 C16 C17 -175.4(6) . . . . ?
C42 C15 C16 C17 8.4(9) . . . . ?
N6 C16 C17 C18 2.7(7) . . . . ?
C15 C16 C17 C18 -173.7(6) . . . . ?
C16 C17 C18 C19 -0.4(7) . . . . ?
C16 N6 C19 C20 -170.5(6) . . . . ?
C16 N6 C19 C18 3.6(7) . . . . ?
C17 C18 C19 N6 -2.0(7) . . . . ?
C17 C18 C19 C20 172.3(6) . . . . ?
N7 C1 C20 C19 -4.4(10) . . . . ?
C2 C1 C20 C19 176.7(6) . . . . ?
N7 C1 C20 C48 175.6(6) . . . . ?
C2 C1 C20 C48 -3.3(10) . . . . ?
N6 C19 C20 C1 -14.3(10) . . . . ?
C18 C19 C20 C1 172.3(6) . . . . ?
N6 C19 C20 C48 165.7(6) . . . . ?
C18 C19 C20 C48 -7.7(9) . . . . ?
C25 N1 C21 C22 -2.8(11) . . . . ?
Re N1 C21 C22 175.3(5) . . . . ?
N1 C21 C22 C23 2.9(11) . . . . ?
C21 C22 C23 C24 -1.5(12) . . . . ?
C22 C23 C24 C25 0.2(12) . . . . ?
C21 N1 C25 C24 1.2(10) . . . . ?
Re N1 C25 C24 -177.0(5) . . . . ?
C21 N1 C25 C26 174.7(6) . . . . ?
Re N1 C25 C26 -3.5(8) . . . . ?
C23 C24 C25 N1 0.0(11) . . . . ?
C23 C24 C25 C26 -173.1(7) . . . . ?
C30 N2 C26 C27 2.6(10) . . . . ?
Re N2 C26 C27 -171.6(6) . . . . ?
C30 N2 C26 C25 -175.4(6) . . . . ?
Re N2 C26 C25 10.3(7) . . . . ?
N1 C25 C26 C27 177.7(7) . . . . ?
C24 C25 C26 C27 -9.0(11) . . . . ?
N1 C25 C26 N2 -4.4(9) . . . . ?
C24 C25 C26 N2 169.0(7) . . . . ?
N2 C26 C27 C28 -1.9(12) . . . . ?
C25 C26 C27 C28 175.9(7) . . . . ?
C26 C27 C28 C29 0.3(14) . . . . ?
C27 C28 C29 C30 0.3(14) . . . . ?
C26 N2 C30 C29 -2.0(11) . . . . ?
Re N2 C30 C29 171.7(6) . . . . ?
C28 C29 C30 N2 0.6(13) . . . . ?
C6 C5 C31 C35 -126.6(7) . . . . ?
C4 C5 C31 C35 55.3(9) . . . . ?
C6 C5 C31 C32 52.6(9) . . . . ?
C4 C5 C31 C32 -125.6(7) . . . . ?
C33 N3 C32 C31 -2.5(10) . . . . ?
Re N3 C32 C31 176.9(5) . . . . ?
C35 C31 C32 N3 1.9(10) . . . . ?
C5 C31 C32 N3 -177.3(6) . . . . ?
C32 N3 C33 C34 1.7(11) . . . . ?
Re N3 C33 C34 -177.8(6) . . . . ?
N3 C33 C34 C35 -0.3(13) . . . . ?
C32 C31 C35 C34 -0.4(10) . . . . ?
C5 C31 C35 C34 178.8(7) . . . . ?
C33 C34 C35 C31 -0.4(11) . . . . ?
C11 C10 C36 C41 -77.2(9) . . . . ?
C9 C10 C36 C41 104.9(8) . . . . ?
C11 C10 C36 C37 105.1(8) . . . . ?
C9 C10 C36 C37 -72.8(9) . . . . ?
C41 C36 C37 C38 -1.5(12) . . . . ?
C10 C36 C37 C38 176.3(7) . . . . ?
C36 C37 C38 C39 0.5(12) . . . . ?
C37 C38 C39 C40 -1.3(13) . . . . ?
C38 C39 C40 C41 3.2(15) . . . . ?
C39 C40 C41 C36 -4.4(14) . . . . ?
C37 C36 C41 C40 3.5(12) . . . . ?
C10 C36 C41 C40 -174.3(8) . . . . ?
C14 C15 C42 C43 59.0(9) . . . . ?
C16 C15 C42 C43 -124.6(7) . . . . ?
C14 C15 C42 C47 -120.0(7) . . . . ?
C16 C15 C42 C47 56.5(9) . . . . ?
C47 C42 C43 C44 -0.8(10) . . . . ?
C15 C42 C43 C44 -179.8(7) . . . . ?
C42 C43 C44 C45 -2.0(11) . . . . ?
C43 C44 C45 C46 3.3(12) . . . . ?
C44 C45 C46 C47 -1.6(12) . . . . ?
C43 C42 C47 C46 2.4(11) . . . . ?
C15 C42 C47 C46 -178.5(7) . . . . ?
C45 C46 C47 C42 -1.3(12) . . . . ?
C1 C20 C48 C53 124.6(7) . . . . ?
C19 C20 C48 C53 -55.3(8) . . . . ?
C1 C20 C48 C49 -57.4(8) . . . . ?
C19 C20 C48 C49 122.7(7) . . . . ?
C53 C48 C49 C50 -1.1(10) . . . . ?
C20 C48 C49 C50 -179.1(6) . . . . ?
C48 C49 C50 C51 1.5(10) . . . . ?
C49 C50 C51 C52 -0.8(11) . . . . ?
C50 C51 C52 C53 -0.4(11) . . . . ?
C51 C52 C53 C48 0.9(11) . . . . ?
C49 C48 C53 C52 -0.1(10) . . . . ?
C20 C48 C53 C52 178.0(6) . . . . ?
O6 S1 C54 F2 59.3(11) . . . . ?
O5 S1 C54 F2 -55.4(11) . . . . ?
O4 S1 C54 F2 -179.6(10) . . . . ?
O6 S1 C54 F1 -178.3(10) . . . . ?
O5 S1 C54 F1 67.0(11) . . . . ?
O4 S1 C54 F1 -57.2(12) . . . . ?
O6 S1 C54 F3 -62.0(9) . . . . ?
O5 S1 C54 F3 -176.8(8) . . . . ?
O4 S1 C54 F3 59.0(10) . . . . ?
